data_7053774
loop_
_publ_author_name
'Chow, Hoi Shan'
'Constable, Edwin C.'
'Frantz, Richard'
'Housecroft, Catherine E.'
'Lacour, J\'er\^ome'
'Neuburger, Markus'
'Rappoport, Dmitrij'
'Schaffner, Silvia'

_publ_section_title
;
 Conformationally-locked metallomacrocycles---prototypes for a novel type
 of axial chirality
;
_journal_issue 2
_journal_name_full 'New Journal of Chemistry'
_journal_page_first 376
_journal_paper_doi 10.1039/b819588a
_journal_volume 33
_journal_year 2009
_chemical_formula_moiety 'C52 H50 Fe N6 O8, 2(F6 P), C2 H3 N'
_chemical_formula_sum 'C54 H53 F12 Fe N7 O8 P2'
_chemical_formula_weight 1273.83
_space_group_IT_number 14
_symmetry_cell_setting monoclinic
_symmetry_space_group_name_Hall '-P 2ybc'
_symmetry_space_group_name_H-M 'P 1 21/c 1'
_atom_sites_solution_hydrogens geom
_atom_sites_solution_primary direct
_audit_creation_date 04-12-08
_audit_creation_method CRYSTALS_ver_12.24
_cell_angle_alpha 90
_cell_angle_beta 92.9257(5)
_cell_angle_gamma 90
_cell_formula_units_Z 4
_cell_length_a 18.2659(1)
_cell_length_b 14.8059(1)
_cell_length_c 20.5792(2)
_cell_measurement_reflns_used 27885
_cell_measurement_temperature 173
_cell_measurement_theta_max 29
_cell_measurement_theta_min 1
_cell_volume 5558.25(7)
_computing_cell_refinement 'Denzo/Scalepack (Otwinowski & Minor, 1996)'
_computing_data_collection 'COLLECT (Nonius BV, 1997)'
_computing_data_reduction 'Denzo/Scalepack (Otwinowski & Minor, 1996)'
_computing_molecular_graphics 'CAMERON (Watkin et al 1996)'
_computing_publication_material 'CRYSTALS (Betteridge et al 2003)'
_computing_structure_refinement 'CRYSTALS (Betteridge et al 2003)'
_computing_structure_solution 'SIR92 (Altomare et al, 1994)'
_diffrn_ambient_temperature 173
_diffrn_measured_fraction_theta_full 1.000
_diffrn_measured_fraction_theta_max 1.000
_diffrn_measurement_device_type 'Nonius Kappa CCD'
_diffrn_measurement_method '\f & \w scans'
_diffrn_radiation_monochromator graphite
_diffrn_radiation_type 'Mo K\a'
_diffrn_radiation_wavelength 0.71073
_diffrn_reflns_av_R_equivalents 0.048
_diffrn_reflns_limit_h_max 24
_diffrn_reflns_limit_h_min -24
_diffrn_reflns_limit_k_max 19
_diffrn_reflns_limit_k_min -19
_diffrn_reflns_limit_l_max 27
_diffrn_reflns_limit_l_min -27
_diffrn_reflns_number 54042
_diffrn_reflns_theta_full 28.690
_diffrn_reflns_theta_max 28.690
_diffrn_reflns_theta_min 1.695
_diffrn_standards_number 0
_exptl_absorpt_coefficient_mu 0.430
_exptl_absorpt_correction_T_max 0.95
_exptl_absorpt_correction_T_min 0.89
_exptl_absorpt_correction_type multi-scan
_exptl_absorpt_process_details 'Denzo/Scalepack (Otwinowski & Minor, 1996)'
_exptl_crystal_colour purple
_exptl_crystal_density_diffrn 1.522
_exptl_crystal_description block
_exptl_crystal_F_000 2616
_exptl_crystal_size_max 0.30
_exptl_crystal_size_mid 0.27
_exptl_crystal_size_min 0.12
_refine_diff_density_max 0.59
_refine_diff_density_min -0.46
_refine_ls_extinction_method None
_refine_ls_goodness_of_fit_ref 1.1195
_refine_ls_hydrogen_treatment noref
_refine_ls_matrix_type full
_refine_ls_number_parameters 811
_refine_ls_number_reflns 8366
_refine_ls_number_restraints 120
_refine_ls_R_factor_all 0.0690
_refine_ls_R_factor_gt 0.0425
_refine_ls_shift/su_max 0.025578
_refine_ls_structure_factor_coef F
_refine_ls_weighting_details
;
p=P(6)*max(Fo^2^,0) + (1-P(6))Fc^2^
Method = SHELXL 97 (Sheldrick, 1997)
W = 1. / [Sigma^2^(F*)+(P(1)p)^2^+P(2)p+P(4)+P(5)Sin(theta) ]
P(i) are:
0.00 0.756E-01 0.00 0.00 0.00 0.333
;
_refine_ls_weighting_scheme calc
_refine_ls_wR_factor_all 0.0660
_refine_ls_wR_factor_gt 0.0574
_refine_ls_wR_factor_ref 0.0574
_reflns_limit_h_max 24
_reflns_limit_h_min -24
_reflns_limit_k_max 19
_reflns_limit_k_min 0
_reflns_limit_l_max 27
_reflns_limit_l_min 0
_reflns_number_gt 8366
_reflns_number_total 14324
_reflns_threshold_expression I>3.00u(I)
_oxford_diffrn_Wilson_B_factor 0.00
_oxford_diffrn_Wilson_scale 0.00
_oxford_refine_ls_scale 0.1958(3)
_oxford_structure_analysis_title '12080937 hsc121_2_173k'
_cod_data_source_file b819588asup1.cif
_cod_data_source_block hsc121_173k
_cod_depositor_comments
;
The following automatic conversions were performed:

'_symmetry_cell_setting' value 'Monoclinic' changed to 'monoclinic'
according to /home/saulius/struct/CIF-dictionaries/cif_core.dic
dictionary named 'cif_core.dic' version 2.4.2 from 2011-04-26.

Automatic conversion script
Id: cif_fix_values 1891 2012-01-12 08:04:46Z andrius 
;
_cod_original_sg_symbol_H-M 'P 21/c'
_cod_original_formula_sum 'C54 H53 F12 Fe1 N7 O8 P2'
_cod_database_code 7053774

loop_
_symmetry_equiv_pos_as_xyz
x,y,z
-x,-y,-z
-x,y+1/2,-z+1/2
x,-y+1/2,z+1/2

loop_
_atom_site_label
_atom_site_type_symbol
_atom_site_fract_x
_atom_site_fract_y
_atom_site_fract_z
_atom_site_U_iso_or_equiv
_atom_site_occupancy
_atom_site_adp_type
_atom_site_refinement_flags_posn
_atom_site_refinement_flags_adp
Fe1 Fe 0.26483(2) 0.46489(3) 0.743559(18) 0.0318 1.0000 Uani . .
N1 N 0.21341(13) 0.45298(15) 0.82550(10) 0.0334 1.0000 Uani . .
N2 N 0.16853(12) 0.44849(14) 0.70869(10) 0.0317 1.0000 Uani . .
N3 N 0.28419(12) 0.47177(16) 0.65036(11) 0.0348 1.0000 Uani . .
N4 N 0.25989(12) 0.59846(16) 0.74584(11) 0.0356 1.0000 Uani . .
N5 N 0.36116(13) 0.48994(17) 0.77770(11) 0.0363 1.0000 Uani . .
N6 N 0.30273(14) 0.34076(16) 0.75169(11) 0.0388 1.0000 Uani . .
N7 N 0.4216(3) -0.2827(4) 0.6430(2) 0.1150 1.0000 Uani . .
C1 C 0.24319(17) 0.4576(2) 0.88677(13) 0.0400 1.0000 Uani . .
C2 C 0.20175(18) 0.4503(2) 0.94063(14) 0.0454 1.0000 Uani . .
C3 C 0.12708(18) 0.4376(2) 0.93269(14) 0.0433 1.0000 Uani . .
C4 C 0.09545(17) 0.43146(19) 0.87021(13) 0.0376 1.0000 Uani . .
C5 C 0.13957(15) 0.44021(17) 0.81736(13) 0.0317 1.0000 Uani . .
C6 C 0.11251(15) 0.44018(17) 0.74872(13) 0.0316 1.0000 Uani . .
C7 C 0.03996(15) 0.43950(18) 0.72519(13) 0.0342 1.0000 Uani . .
C8 C 0.02580(15) 0.44923(19) 0.65826(14) 0.0359 1.0000 Uani . .
C9 C 0.08405(15) 0.4593(2) 0.61722(13) 0.0370 1.0000 Uani . .
C10 C 0.15462(14) 0.45898(18) 0.64369(12) 0.0327 1.0000 Uani . .
C11 C 0.22257(15) 0.47180(19) 0.60987(13) 0.0350 1.0000 Uani . .
C12 C 0.22585(17) 0.4846(2) 0.54339(14) 0.0467 1.0000 Uani . .
C13 C 0.29288(18) 0.4969(3) 0.51712(15) 0.0523 1.0000 Uani . .
C14 C 0.35570(17) 0.4947(2) 0.55767(15) 0.0473 1.0000 Uani . .
C15 C 0.34943(16) 0.4821(2) 0.62373(14) 0.0410 1.0000 Uani . .
C16 C 0.20242(17) 0.6509(2) 0.72671(15) 0.0451 1.0000 Uani . .
C17 C 0.2066(2) 0.7441(2) 0.72452(19) 0.0574 1.0000 Uani . .
C18 C 0.2722(2) 0.7854(2) 0.7432(2) 0.0633 1.0000 Uani . .
C19 C 0.33082(19) 0.7328(2) 0.76500(18) 0.0543 1.0000 Uani . .
C20 C 0.32356(16) 0.6400(2) 0.76544(14) 0.0409 1.0000 Uani . .
C21 C 0.38204(15) 0.5766(2) 0.78560(13) 0.0371 1.0000 Uani . .
C22 C 0.45204(16) 0.5980(2) 0.80931(14) 0.0436 1.0000 Uani . .
C23 C 0.50024(16) 0.5274(2) 0.82653(14) 0.0454 1.0000 Uani . .
C24 C 0.47817(16) 0.4384(2) 0.81903(14) 0.0428 1.0000 Uani . .
C25 C 0.40745(15) 0.4217(2) 0.79262(13) 0.0378 1.0000 Uani . .
C26 C 0.37367(16) 0.3344(2) 0.77726(13) 0.0396 1.0000 Uani . .
C27 C 0.4074(2) 0.2507(2) 0.78564(15) 0.0511 1.0000 Uani . .
C28 C 0.3688(2) 0.1734(2) 0.76896(16) 0.0562 1.0000 Uani . .
C29 C 0.2980(2) 0.1793(2) 0.74377(17) 0.0557 1.0000 Uani . .
C30 C 0.26648(18) 0.2650(2) 0.73542(14) 0.0453 1.0000 Uani . .
C31 C -0.10445(16) 0.4425(2) 0.66746(15) 0.0468 1.0000 Uani . .
C32 C -0.16970(18) 0.4452(3) 0.62071(18) 0.0603 1.0000 Uani . .
C33 C -0.1980(2) 0.2888(3) 0.5968(2) 0.0860 1.0000 Uani . .
C34 C -0.1416(2) 0.2163(3) 0.6032(2) 0.0761 1.0000 Uani . .
C35 C -0.0398(2) 0.1644(2) 0.6682(2) 0.0652 1.0000 Uani . .
C36 C 0.0111(2) 0.1847(2) 0.72578(18) 0.0583 1.0000 Uani . .
C37 C 0.0092(2) 0.1916(2) 0.84165(18) 0.0560 1.0000 Uani . .
C38 C -0.0348(2) 0.1948(3) 0.8963(2) 0.0708 1.0000 Uani . .
C39 C -0.0034(2) 0.2050(3) 0.9566(2) 0.0679 1.0000 Uani . .
C40 C 0.07307(19) 0.2144(2) 0.96736(17) 0.0533 1.0000 Uani . .
C41 C 0.1077(2) 0.2323(2) 1.02889(17) 0.0579 1.0000 Uani . .
C42 C 0.1814(2) 0.2422(2) 1.03691(16) 0.0540 1.0000 Uani . .
C43 C 0.22581(19) 0.2326(2) 0.98333(16) 0.0495 1.0000 Uani . .
C44 C 0.19487(18) 0.2154(2) 0.92191(16) 0.0473 1.0000 Uani . .
C45 C 0.11809(18) 0.2078(2) 0.91245(16) 0.0460 1.0000 Uani . .
C46 C 0.08412(18) 0.1965(2) 0.84964(17) 0.0490 1.0000 Uani . .
C47 C 0.34777(19) 0.2241(3) 0.94718(17) 0.0569 1.0000 Uani . .
C48 C 0.4241(2) 0.2200(3) 0.9762(2) 0.0626 1.0000 Uani . .
C49 C 0.5215(2) 0.3043(3) 1.02185(19) 0.0663 1.0000 Uani . .
C50 C 0.5599(2) 0.3933(3) 1.01684(16) 0.0610 1.0000 Uani . .
C51 C 0.62569(18) 0.4760(3) 0.94043(16) 0.0548 1.0000 Uani . .
C52 C 0.62508(17) 0.4962(3) 0.86858(17) 0.0585 1.0000 Uani . .
C53 C 0.3688(3) -0.2762(4) 0.6100(3) 0.0976 1.0000 Uani . .
C54 C 0.3026(3) -0.2667(5) 0.5689(3) 0.1315 1.0000 Uani . .
O1 O -0.04127(10) 0.45148(15) 0.62832(9) 0.0429 1.0000 Uani . .
O2 O -0.16977(13) 0.3718(2) 0.57470(12) 0.0672 1.0000 Uani . .
O3 O -0.09029(14) 0.23522(17) 0.65623(13) 0.0671 1.0000 Uani . .
O4 O -0.02954(13) 0.18297(18) 0.78331(13) 0.0651 1.0000 Uani . .
O5 O 0.29922(13) 0.24225(17) 0.99794(11) 0.0590 1.0000 Uani . .
O6 O 0.45152(13) 0.30781(17) 0.98871(12) 0.0606 1.0000 Uani . .
O7 O 0.57104(12) 0.40997(17) 0.95021(10) 0.0564 1.0000 Uani . .
O8 O 0.56640(12) 0.55705(17) 0.85001(11) 0.0578 1.0000 Uani . .
P21 P 0.42564(4) -0.06249(6) 0.86158(4) 0.0414 1.0000 Uani . .
F21 F 0.38651(12) -0.06394(14) 0.79045(9) 0.0629 1.0000 Uani . .
F22 F 0.46439(14) -0.05988(17) 0.93193(10) 0.0805 1.0000 Uani . .
F23 F 0.37101(13) 0.01565(15) 0.88124(11) 0.0734 1.0000 Uani . .
F24 F 0.47904(13) -0.14073(15) 0.84083(12) 0.0803 1.0000 Uani . .
F25 F 0.36976(12) -0.13602(15) 0.88559(10) 0.0694 1.0000 Uani . .
F26 F 0.48103(10) 0.01168(14) 0.83652(10) 0.0603 1.0000 Uani . .
P1 P 0.1458(3) -0.0117(4) 0.6321(3) 0.0765 0.5000 Uani D U
P11 P 0.1449(3) -0.0225(3) 0.6287(3) 0.0596 0.5000 Uani D U
F1 F 0.1478(4) -0.0863(5) 0.5798(4) 0.1412 0.5000 Uani D U
F2 F 0.1462(3) 0.0662(6) 0.6844(3) 0.1705 0.5000 Uani D U
F3 F 0.19872(14) 0.04596(17) 0.59520(11) 0.0913 1.0000 Uani D U
F4 F 0.0893(4) -0.0616(7) 0.6715(3) 0.1573 0.5000 Uani D U
F5 F 0.2127(3) -0.0575(6) 0.6696(4) 0.1237 0.5000 Uani D U
F6 F 0.0802(3) 0.0344(4) 0.5930(4) 0.0987 0.5000 Uani D U
F11 F 0.1864(4) -0.1010(4) 0.5984(4) 0.1360 0.5000 Uani D U
F12 F 0.1017(5) 0.0495(6) 0.6624(4) 0.2024 0.5000 Uani D U
F14 F 0.0969(4) -0.0999(5) 0.6613(4) 0.1138 0.5000 Uani D U
F15 F 0.1993(4) -0.0231(5) 0.6921(3) 0.0865 0.5000 Uani D U
F16 F 0.0873(4) -0.0205(6) 0.5703(3) 0.1244 0.5000 Uani D U
H541 H 0.2780 -0.2077 0.5770 0.1590 1.0000 Uiso R .
H542 H 0.3138 -0.2710 0.5219 0.1590 1.0000 Uiso R .
H543 H 0.2683 -0.3167 0.5792 0.1590 1.0000 Uiso R .
H11 H 0.2973 0.4666 0.8933 0.0473 1.0000 Uiso R .
H21 H 0.2258 0.4540 0.9853 0.0537 1.0000 Uiso R .
H31 H 0.0963 0.4331 0.9714 0.0522 1.0000 Uiso R .
H41 H 0.0415 0.4210 0.8631 0.0447 1.0000 Uiso R .
H71 H -0.0009 0.4324 0.7553 0.0407 1.0000 Uiso R .
H91 H 0.0744 0.4665 0.5692 0.0432 1.0000 Uiso R .
H121 H 0.1798 0.4852 0.5149 0.0561 1.0000 Uiso R .
H131 H 0.2962 0.5072 0.4693 0.0632 1.0000 Uiso R .
H141 H 0.4051 0.5022 0.5395 0.0573 1.0000 Uiso R .
H151 H 0.3949 0.4806 0.6529 0.0488 1.0000 Uiso R .
H161 H 0.1548 0.6212 0.7134 0.0522 1.0000 Uiso R .
H171 H 0.1630 0.7809 0.7097 0.0673 1.0000 Uiso R .
H181 H 0.2769 0.8526 0.7414 0.0754 1.0000 Uiso R .
H191 H 0.3783 0.7615 0.7798 0.0639 1.0000 Uiso R .
H221 H 0.4680 0.6623 0.8140 0.0516 1.0000 Uiso R .
H241 H 0.5118 0.3876 0.8322 0.0508 1.0000 Uiso R .
H271 H 0.4592 0.2466 0.8037 0.0611 1.0000 Uiso R .
H281 H 0.3925 0.1129 0.7751 0.0673 1.0000 Uiso R .
H291 H 0.2695 0.1236 0.7316 0.0678 1.0000 Uiso R .
H301 H 0.2150 0.2697 0.7167 0.0547 1.0000 Uiso R .
H311 H -0.1064 0.4936 0.6991 0.0556 1.0000 Uiso R .
H312 H -0.1024 0.3839 0.6917 0.0556 1.0000 Uiso R .
H321 H -0.2151 0.4411 0.6458 0.0724 1.0000 Uiso R .
H322 H -0.1696 0.5036 0.5963 0.0724 1.0000 Uiso R .
H331 H -0.2180 0.2989 0.6406 0.1013 1.0000 Uiso R .
H332 H -0.2383 0.2684 0.5655 0.1013 1.0000 Uiso R .
H341 H -0.1660 0.1570 0.6110 0.0921 1.0000 Uiso R .
H342 H -0.1151 0.2130 0.5619 0.0921 1.0000 Uiso R .
H351 H -0.0674 0.1077 0.6768 0.0767 1.0000 Uiso R .
H352 H -0.0105 0.1560 0.6289 0.0767 1.0000 Uiso R .
H361 H 0.0334 0.2458 0.7207 0.0697 1.0000 Uiso R .
H362 H 0.0508 0.1382 0.7291 0.0697 1.0000 Uiso R .
H381 H -0.0893 0.1892 0.8901 0.0850 1.0000 Uiso R .
H391 H -0.0353 0.2064 0.9948 0.0827 1.0000 Uiso R .
H411 H 0.0770 0.2379 1.0676 0.0698 1.0000 Uiso R .
H421 H 0.2042 0.2563 1.0809 0.0650 1.0000 Uiso R .
H441 H 0.2269 0.2081 0.8843 0.0569 1.0000 Uiso R .
H461 H 0.1149 0.1921 0.8109 0.0581 1.0000 Uiso R .
H471 H 0.3439 0.2733 0.9139 0.0677 1.0000 Uiso R .
H472 H 0.3346 0.1650 0.9262 0.0677 1.0000 Uiso R .
H481 H 0.4244 0.1854 1.0179 0.0747 1.0000 Uiso R .
H482 H 0.4561 0.1889 0.9452 0.0747 1.0000 Uiso R .
H491 H 0.5154 0.2899 1.0687 0.0798 1.0000 Uiso R .
H492 H 0.5515 0.2562 1.0019 0.0798 1.0000 Uiso R .
H501 H 0.6081 0.3912 1.0421 0.0737 1.0000 Uiso R .
H502 H 0.5289 0.4424 1.0344 0.0737 1.0000 Uiso R .
H511 H 0.6142 0.5321 0.9649 0.0665 1.0000 Uiso R .
H512 H 0.6749 0.4528 0.9560 0.0665 1.0000 Uiso R .
H521 H 0.6729 0.5244 0.8583 0.0703 1.0000 Uiso R .
H522 H 0.6184 0.4386 0.8437 0.0703 1.0000 Uiso R .

loop_
_atom_site_aniso_label
_atom_site_aniso_U_11
_atom_site_aniso_U_22
_atom_site_aniso_U_33
_atom_site_aniso_U_23
_atom_site_aniso_U_13
_atom_site_aniso_U_12
Fe1 0.0295(2) 0.0364(2) 0.02933(19) -0.00109(16) -0.00039(14) 0.00186(17)
N1 0.0375(12) 0.0326(12) 0.0299(11) -0.0011(9) -0.0004(9) 0.0021(10)
N2 0.0319(12) 0.0340(12) 0.0292(11) -0.0034(9) 0.0005(9) -0.0002(9)
N3 0.0316(12) 0.0397(13) 0.0332(12) -0.0007(10) 0.0025(9) 0.0016(10)
N4 0.0329(12) 0.0371(12) 0.0365(12) -0.0014(10) -0.0015(9) -0.0009(10)
N5 0.0341(12) 0.0451(14) 0.0296(11) 0.0009(10) 0.0017(9) 0.0036(11)
N6 0.0445(14) 0.0391(13) 0.0334(12) -0.0002(10) 0.0056(10) 0.0049(11)
N7 0.102(3) 0.144(4) 0.099(3) 0.008(3) -0.005(3) -0.020(3)
C1 0.0420(16) 0.0432(16) 0.0340(14) -0.0003(12) -0.0049(12) 0.0024(13)
C2 0.057(2) 0.0478(18) 0.0309(14) -0.0006(12) -0.0021(13) 0.0035(15)
C3 0.057(2) 0.0422(16) 0.0310(14) 0.0012(12) 0.0078(13) 0.0020(14)
C4 0.0417(16) 0.0346(14) 0.0369(15) 0.0015(12) 0.0052(12) 0.0028(12)
C5 0.0341(14) 0.0286(13) 0.0324(13) -0.0025(10) 0.0018(11) 0.0029(11)
C6 0.0339(14) 0.0296(13) 0.0315(13) -0.0026(10) 0.0031(11) -0.0004(11)
C7 0.0331(14) 0.0357(14) 0.0341(14) -0.0014(11) 0.0036(11) -0.0020(11)
C8 0.0320(14) 0.0370(16) 0.0384(15) -0.0023(11) -0.0014(11) -0.0016(12)
C9 0.0369(15) 0.0448(16) 0.0290(13) -0.0025(12) -0.0016(11) -0.0006(13)
C10 0.0318(13) 0.0372(15) 0.0289(12) -0.0024(11) 0.0006(10) -0.0009(12)
C11 0.0321(14) 0.0413(15) 0.0316(13) -0.0024(12) 0.0024(11) 0.0005(12)
C12 0.0396(16) 0.068(2) 0.0327(15) -0.0004(14) 0.0006(12) -0.0001(15)
C13 0.0470(19) 0.078(2) 0.0324(15) 0.0035(15) 0.0093(14) 0.0029(17)
C14 0.0384(16) 0.063(2) 0.0415(17) 0.0012(15) 0.0116(13) 0.0032(15)
C15 0.0323(15) 0.0501(19) 0.0409(16) 0.0007(13) 0.0044(12) 0.0021(13)
C16 0.0387(16) 0.0425(17) 0.0532(18) -0.0004(14) -0.0051(14) 0.0032(14)
C17 0.052(2) 0.0416(19) 0.078(2) -0.0011(17) -0.0087(18) 0.0092(16)
C18 0.059(2) 0.0369(18) 0.092(3) -0.0018(18) -0.010(2) 0.0021(17)
C19 0.0473(19) 0.0402(18) 0.074(2) -0.0057(16) -0.0077(17) -0.0058(15)
C20 0.0365(16) 0.0430(17) 0.0430(16) -0.0033(13) -0.0015(13) -0.0009(13)
C21 0.0347(15) 0.0449(17) 0.0316(14) -0.0014(12) 0.0011(11) -0.0031(13)
C22 0.0374(16) 0.0557(19) 0.0373(15) 0.0016(14) -0.0014(12) -0.0056(14)
C23 0.0334(15) 0.071(2) 0.0315(14) 0.0073(14) 0.0002(11) -0.0020(15)
C24 0.0370(16) 0.060(2) 0.0317(14) 0.0068(13) 0.0025(12) 0.0086(14)
C25 0.0374(15) 0.0484(17) 0.0279(13) 0.0034(12) 0.0047(11) 0.0104(13)
C26 0.0431(16) 0.0475(17) 0.0286(14) 0.0033(12) 0.0066(12) 0.0107(14)
C27 0.060(2) 0.054(2) 0.0398(17) 0.0044(14) 0.0060(15) 0.0178(17)
C28 0.081(3) 0.0406(19) 0.0479(19) 0.0022(15) 0.0096(18) 0.0163(18)
C29 0.072(2) 0.0420(19) 0.054(2) -0.0046(15) 0.0132(18) 0.0002(17)
C30 0.0522(18) 0.0430(17) 0.0411(16) -0.0047(13) 0.0072(14) -0.0005(15)
C31 0.0315(15) 0.065(2) 0.0437(17) 0.0054(15) 0.0000(13) 0.0019(14)
C32 0.0373(17) 0.090(3) 0.053(2) 0.0112(19) -0.0046(15) 0.0049(18)
C33 0.060(3) 0.104(4) 0.090(3) 0.019(3) -0.029(2) -0.031(3)
C34 0.075(3) 0.078(3) 0.073(3) 0.001(2) -0.017(2) -0.030(2)
C35 0.072(3) 0.049(2) 0.074(3) -0.0016(18) -0.002(2) -0.0088(19)
C36 0.058(2) 0.0443(19) 0.072(2) -0.0015(17) 0.0011(18) 0.0005(16)
C37 0.054(2) 0.049(2) 0.065(2) -0.0044(17) 0.0016(17) -0.0050(16)
C38 0.047(2) 0.082(3) 0.084(3) -0.010(2) 0.010(2) -0.001(2)
C39 0.054(2) 0.079(3) 0.072(3) -0.008(2) 0.0183(19) 0.005(2)
C40 0.056(2) 0.0451(19) 0.060(2) -0.0003(16) 0.0134(17) 0.0048(16)
C41 0.065(2) 0.057(2) 0.053(2) 0.0019(16) 0.0164(17) 0.0093(18)
C42 0.066(2) 0.052(2) 0.0437(18) 0.0021(15) 0.0053(16) 0.0070(17)
C43 0.053(2) 0.0436(18) 0.0521(19) 0.0060(14) 0.0034(15) 0.0017(15)
C44 0.0536(19) 0.0386(17) 0.0504(18) 0.0022(14) 0.0089(15) 0.0002(14)
C45 0.0515(19) 0.0323(15) 0.0546(19) -0.0008(14) 0.0068(15) 0.0008(14)
C46 0.0517(19) 0.0374(17) 0.058(2) -0.0029(14) 0.0055(16) -0.0010(14)
C47 0.057(2) 0.059(2) 0.056(2) -0.0016(17) 0.0083(16) -0.0018(17)
C48 0.056(2) 0.059(2) 0.073(2) 0.0042(19) 0.0036(18) 0.0004(18)
C49 0.067(2) 0.074(3) 0.057(2) 0.0186(19) -0.0076(18) -0.006(2)
C50 0.057(2) 0.080(3) 0.0446(18) 0.0115(18) -0.0067(16) -0.0072(19)
C51 0.0365(17) 0.076(2) 0.0506(19) 0.0087(17) -0.0081(14) -0.0047(16)
C52 0.0287(16) 0.091(3) 0.055(2) 0.0149(19) -0.0016(14) -0.0001(17)
C53 0.092(4) 0.110(4) 0.089(4) 0.015(3) -0.005(3) -0.025(3)
C54 0.104(4) 0.138(6) 0.149(6) 0.015(4) -0.029(4) -0.024(4)
O1 0.0301(10) 0.0624(14) 0.0360(10) 0.0018(9) -0.0012(8) -0.0011(9)
O2 0.0496(14) 0.092(2) 0.0585(15) 0.0174(14) -0.0170(12) -0.0165(14)
O3 0.0630(16) 0.0575(16) 0.0787(18) -0.0022(13) -0.0181(14) -0.0080(13)
O4 0.0515(14) 0.0724(17) 0.0712(17) -0.0099(13) 0.0009(13) -0.0058(12)
O5 0.0544(14) 0.0735(17) 0.0492(13) 0.0026(12) 0.0033(11) -0.0008(12)
O6 0.0536(14) 0.0625(16) 0.0652(15) 0.0100(12) -0.0026(12) -0.0065(12)
O7 0.0479(13) 0.0760(16) 0.0446(12) 0.0081(11) -0.0039(10) -0.0125(12)
O8 0.0337(11) 0.0815(17) 0.0571(14) 0.0136(12) -0.0100(10) -0.0075(11)
P21 0.0363(4) 0.0487(5) 0.0392(4) -0.0005(3) 0.0017(3) -0.0004(3)
F21 0.0731(14) 0.0663(13) 0.0476(11) 0.0023(9) -0.0148(10) -0.0116(11)
F22 0.0876(16) 0.1044(18) 0.0471(12) 0.0067(11) -0.0196(11) -0.0227(14)
F23 0.0768(15) 0.0680(14) 0.0789(15) -0.0011(11) 0.0377(12) 0.0163(11)
F24 0.0841(16) 0.0711(15) 0.0876(16) 0.0125(12) 0.0250(13) 0.0343(12)
F25 0.0656(13) 0.0721(14) 0.0708(14) 0.0174(11) 0.0060(11) -0.0210(11)
F26 0.0420(10) 0.0714(13) 0.0676(13) 0.0071(10) 0.0046(9) -0.0111(9)
P1 0.034(2) 0.158(4) 0.038(2) 0.017(2) 0.0065(17) 0.015(2)
P11 0.046(3) 0.077(2) 0.056(3) 0.0346(18) 0.0155(19) 0.0222(17)
F1 0.081(5) 0.106(6) 0.237(9) -0.070(6) 0.006(6) -0.003(4)
F2 0.068(4) 0.315(11) 0.128(6) -0.130(7) 0.002(4) 0.003(6)
F3 0.1009(19) 0.1018(19) 0.0715(15) 0.0336(13) 0.0063(14) -0.0098(15)
F4 0.042(4) 0.373(14) 0.058(3) 0.085(6) 0.010(3) -0.034(7)
F5 0.046(3) 0.144(7) 0.178(9) 0.121(7) -0.027(5) -0.011(4)
F6 0.054(3) 0.106(5) 0.133(6) 0.008(4) -0.031(3) 0.031(3)
F11 0.101(6) 0.112(5) 0.200(9) -0.031(6) 0.056(6) 0.009(5)
F12 0.186(9) 0.283(12) 0.139(8) -0.054(7) 0.004(7) 0.173(9)
F14 0.064(5) 0.119(5) 0.158(8) 0.074(5) 0.000(4) 0.002(3)
F15 0.091(6) 0.107(5) 0.060(3) 0.017(3) -0.010(3) 0.000(4)
F16 0.107(5) 0.201(8) 0.063(4) 0.065(5) -0.019(3) -0.023(6)

loop_
_atom_type_symbol
_atom_type_scat_dispersion_real
_atom_type_scat_dispersion_imag
_atom_type_scat_Cromer_Mann_a1
_atom_type_scat_Cromer_Mann_b1
_atom_type_scat_Cromer_Mann_a2
_atom_type_scat_Cromer_Mann_b2
_atom_type_scat_Cromer_Mann_a3
_atom_type_scat_Cromer_Mann_b3
_atom_type_scat_Cromer_Mann_a4
_atom_type_scat_Cromer_Mann_b4
_atom_type_scat_Cromer_Mann_c
_atom_type_scat_source
C 0.0033 0.0016 2.3100 20.8439 1.0200 10.2075 1.5886 0.5687 0.8650 51.6512 0.2156 'International Tables Vol C 4.2.6.8 and 6.1.1.4'
H 0.0000 0.0000 0.4930 10.5109 0.3229 26.1257 0.1402 3.1424 0.0408 57.7998 0.0030 'International Tables Vol C 4.2.6.8 and 6.1.1.4'
Fe 0.3463 0.8444 11.7695 4.7611 7.3573 0.3072 3.5222 15.3535 2.3045 76.8805 1.0369 'International Tables Vol C 4.2.6.8 and 6.1.1.4'
N 0.0061 0.0033 12.2126 0.0057 3.1322 9.8933 2.0125 28.9975 1.1663 0.5826 -11.5290 'International Tables Vol C 4.2.6.8 and 6.1.1.4'
O 0.0106 0.0060 3.0485 13.2771 2.2868 5.7011 1.5463 0.3239 0.8670 32.9089 0.2508 'International Tables Vol C 4.2.6.8 and 6.1.1.4'
P 0.1023 0.0942 6.4345 1.9067 4.1791 27.1570 1.7800 0.5260 1.4908 68.1645 1.1149 'International Tables Vol C 4.2.6.8 and 6.1.1.4'
F 0.0171 0.0103 3.5392 10.2825 2.6412 4.2944 1.5170 0.2615 1.0243 26.1476 0.2776 'International Tables Vol C 4.2.6.8 and 6.1.1.4'

loop_
_geom_angle_atom_site_label_1
_geom_angle_atom_site_label_2
_geom_angle_atom_site_label_3
_geom_angle
_geom_angle_publ_flag
N1 Fe1 N2 80.70(9) yes
N1 Fe1 N3 161.85(9) yes
N2 Fe1 N3 81.15(9) yes
N1 Fe1 N4 92.55(9) yes
N2 Fe1 N4 95.45(9) yes
N3 Fe1 N4 88.97(9) yes
N1 Fe1 N5 99.98(9) yes
N2 Fe1 N5 176.12(10) yes
N3 Fe1 N5 98.12(9) yes
N4 Fe1 N5 80.71(10) yes
N1 Fe1 N6 91.41(9) yes
N2 Fe1 N6 103.29(10) yes
N3 Fe1 N6 92.94(9) yes
N4 Fe1 N6 161.23(10) yes
N5 Fe1 N6 80.54(10) yes
Fe1 N1 C1 127.3(2) yes
Fe1 N1 C5 114.65(17) yes
C1 N1 C5 118.1(2) yes
Fe1 N2 C6 120.09(18) yes
Fe1 N2 C10 119.04(17) yes
C6 N2 C10 120.1(2) yes
Fe1 N3 C11 114.24(17) yes
Fe1 N3 C15 127.50(19) yes
C11 N3 C15 118.1(2) yes
Fe1 N4 C16 127.2(2) yes
Fe1 N4 C20 114.82(19) yes
C16 N4 C20 117.9(3) yes
Fe1 N5 C21 118.87(19) yes
Fe1 N5 C25 119.9(2) yes
C21 N5 C25 121.2(2) yes
Fe1 N6 C26 114.6(2) yes
Fe1 N6 C30 126.5(2) yes
C26 N6 C30 118.8(3) yes
N1 C1 C2 122.4(3) yes
N1 C1 H11 118.772 no
C2 C1 H11 118.832 no
C1 C2 C3 119.8(3) yes
C1 C2 H21 120.062 no
C3 C2 H21 120.170 no
C2 C3 C4 118.8(3) yes
C2 C3 H31 120.528 no
C4 C3 H31 120.647 no
C3 C4 C5 119.2(3) yes
C3 C4 H41 120.395 no
C5 C4 H41 120.379 no
C4 C5 N1 121.7(2) yes
C4 C5 C6 124.7(2) yes
N1 C5 C6 113.5(2) yes
C5 C6 N2 110.9(2) yes
C5 C6 C7 127.1(2) yes
N2 C6 C7 121.8(2) yes
C6 C7 C8 118.0(2) yes
C6 C7 H71 120.912 no
C8 C7 H71 121.100 no
C7 C8 C9 119.9(3) yes
C7 C8 O1 125.0(2) yes
C9 C8 O1 115.1(2) yes
C8 C9 C10 119.2(2) yes
C8 C9 H91 120.440 no
C10 C9 H91 120.398 no
C9 C10 N2 121.0(2) yes
C9 C10 C11 127.7(2) yes
N2 C10 C11 111.2(2) yes
C10 C11 N3 113.7(2) yes
C10 C11 C12 124.5(3) yes
N3 C11 C12 121.8(3) yes
C11 C12 C13 119.4(3) yes
C11 C12 H121 120.182 no
C13 C12 H121 120.449 no
C12 C13 C14 119.1(3) yes
C12 C13 H131 120.412 no
C14 C13 H131 120.454 no
C13 C14 C15 119.2(3) yes
C13 C14 H141 120.543 no
C15 C14 H141 120.234 no
C14 C15 N3 122.4(3) yes
C14 C15 H151 118.961 no
N3 C15 H151 118.683 no
N4 C16 C17 122.7(3) yes
N4 C16 H161 118.635 no
C17 C16 H161 118.624 no
C16 C17 C18 118.7(3) yes
C16 C17 H171 120.584 no
C18 C17 H171 120.677 no
C17 C18 C19 119.2(3) yes
C17 C18 H181 120.346 no
C19 C18 H181 120.416 no
C18 C19 C20 119.4(3) yes
C18 C19 H191 120.396 no
C20 C19 H191 120.239 no
C19 C20 N4 122.0(3) yes
C19 C20 C21 124.8(3) yes
N4 C20 C21 113.2(3) yes
C20 C21 N5 112.2(2) yes
C20 C21 C22 126.9(3) yes
N5 C21 C22 120.8(3) yes
C21 C22 C23 118.5(3) yes
C21 C22 H221 120.822 no
C23 C22 H221 120.695 no
C22 C23 C24 120.4(3) yes
C22 C23 O8 112.8(3) yes
C24 C23 O8 126.8(3) yes
C23 C24 C25 118.0(3) yes
C23 C24 H241 120.955 no
C25 C24 H241 121.067 no
C24 C25 N5 121.0(3) yes
C24 C25 C26 127.7(3) yes
N5 C25 C26 111.2(3) yes
C25 C26 N6 113.6(2) yes
C25 C26 C27 125.6(3) yes
N6 C26 C27 120.8(3) yes
C26 C27 C28 119.3(3) yes
C26 C27 H271 120.325 no
C28 C27 H271 120.339 no
C27 C28 C29 120.2(3) yes
C27 C28 H281 119.887 no
C29 C28 H281 119.942 no
C28 C29 C30 118.6(3) yes
C28 C29 H291 120.724 no
C30 C29 H291 120.672 no
C29 C30 N6 122.3(3) yes
C29 C30 H301 118.927 no
N6 C30 H301 118.801 no
C32 C31 O1 105.8(2) yes
C32 C31 H311 110.246 no
O1 C31 H311 110.394 no
C32 C31 H312 110.588 no
O1 C31 H312 110.320 no
H311 C31 H312 109.467 no
C31 C32 O2 112.2(3) yes
C31 C32 H321 108.730 no
O2 C32 H321 108.717 no
C31 C32 H322 108.927 no
O2 C32 H322 108.805 no
H321 C32 H322 109.467 no
C34 C33 O2 113.1(3) yes
C34 C33 H331 108.182 no
O2 C33 H331 108.320 no
C34 C33 H332 108.846 no
O2 C33 H332 108.836 no
H331 C33 H332 109.467 no
C33 C34 O3 110.4(4) yes
C33 C34 H341 109.596 no
O3 C34 H341 109.215 no
C33 C34 H342 108.816 no
O3 C34 H342 109.327 no
H341 C34 H342 109.467 no
C36 C35 O3 111.3(3) yes
C36 C35 H351 109.029 no
O3 C35 H351 108.961 no
C36 C35 H352 109.196 no
O3 C35 H352 108.880 no
H351 C35 H352 109.467 no
C35 C36 O4 108.9(3) yes
C35 C36 H361 109.756 no
O4 C36 H361 109.552 no
C35 C36 H362 109.532 no
O4 C36 H362 109.617 no
H361 C36 H362 109.467 no
C38 C37 C46 120.4(4) yes
C38 C37 O4 114.3(3) yes
C46 C37 O4 125.3(3) yes
C37 C38 C39 120.2(4) yes
C37 C38 H381 119.789 no
C39 C38 H381 120.015 no
C38 C39 C40 121.7(4) yes
C38 C39 H391 119.166 no
C40 C39 H391 119.094 no
C39 C40 C41 123.6(3) yes
C39 C40 C45 118.3(3) yes
C41 C40 C45 118.1(3) yes
C40 C41 C42 121.8(3) yes
C40 C41 H411 119.050 no
C42 C41 H411 119.187 no
C41 C42 C43 120.1(3) yes
C41 C42 H421 119.942 no
C43 C42 H421 119.947 no
C42 C43 C44 120.6(3) yes
C42 C43 O5 114.5(3) yes
C44 C43 O5 124.8(3) yes
C43 C44 C45 119.9(3) yes
C43 C44 H441 120.026 no
C45 C44 H441 120.078 no
C40 C45 C44 119.5(3) yes
C40 C45 C46 119.0(3) yes
C44 C45 C46 121.5(3) yes
C45 C46 C37 120.3(3) yes
C45 C46 H461 119.853 no
C37 C46 H461 119.889 no
C48 C47 O5 108.5(3) yes
C48 C47 H471 109.666 no
O5 C47 H471 109.808 no
C48 C47 H472 109.734 no
O5 C47 H472 109.643 no
H471 C47 H472 109.467 no
C47 C48 O6 110.6(3) yes
C47 C48 H481 109.276 no
O6 C48 H481 109.185 no
C47 C48 H482 109.181 no
O6 C48 H482 109.093 no
H481 C48 H482 109.467 no
C50 C49 O6 110.4(3) yes
C50 C49 H491 109.274 no
O6 C49 H491 109.320 no
C50 C49 H492 109.217 no
O6 C49 H492 109.141 no
H491 C49 H492 109.467 no
C49 C50 O7 108.1(3) yes
C49 C50 H501 109.928 no
O7 C50 H501 109.960 no
C49 C50 H502 109.766 no
O7 C50 H502 109.598 no
H501 C50 H502 109.467 no
C52 C51 O7 107.8(3) yes
C52 C51 H511 109.715 no
O7 C51 H511 109.509 no
C52 C51 H512 110.126 no
O7 C51 H512 110.196 no
H511 C51 H512 109.467 no
C51 C52 O8 110.7(3) yes
C51 C52 H521 109.112 no
O8 C52 H521 109.227 no
C51 C52 H522 109.168 no
O8 C52 H522 109.163 no
H521 C52 H522 109.467 no
N7 C53 C54 179.1(7) yes
C53 C54 H541 110.933 no
C53 C54 H542 110.637 no
H541 C54 H542 109.467 no
C53 C54 H543 108.533 no
H541 C54 H543 108.605 no
H542 C54 H543 108.605 no
C31 O1 C8 118.5(2) yes
C32 O2 C33 115.5(3) yes
C34 O3 C35 112.6(3) yes
C36 O4 C37 117.3(3) yes
C47 O5 C43 117.2(3) yes
C49 O6 C48 110.9(3) yes
C51 O7 C50 113.2(3) yes
C52 O8 C23 122.2(3) yes
F21 P21 F22 179.36(13) yes
F21 P21 F23 89.18(13) yes
F22 P21 F23 90.37(14) yes
F21 P21 F24 89.77(13) yes
F22 P21 F24 90.67(14) yes
F23 P21 F24 178.91(14) yes
F21 P21 F25 90.65(11) yes
F22 P21 F25 89.81(12) yes
F23 P21 F25 89.88(12) yes
F24 P21 F25 89.83(13) yes
F21 P21 F26 88.54(11) yes
F22 P21 F26 91.00(12) yes
F23 P21 F26 89.88(12) yes
F24 P21 F26 90.40(12) yes
F25 P21 F26 179.16(12) yes
F1 P1 F2 177.9(5) yes
F1 P1 F3 90.9(4) yes
F2 P1 F3 87.1(4) yes
F1 P1 F4 93.7(5) yes
F2 P1 F4 88.3(4) yes
F3 P1 F4 174.7(6) yes
F1 P1 F5 89.3(5) yes
F2 P1 F5 90.2(4) yes
F3 P1 F5 89.3(4) yes
F4 P1 F5 93.5(4) yes
F1 P1 F6 89.9(4) yes
F2 P1 F6 90.5(4) yes
F3 P1 F6 89.3(4) yes
F4 P1 F6 88.0(4) yes
F5 P1 F6 178.4(5) yes
F3 P11 F11 88.7(4) yes
F3 P11 F12 95.7(4) yes
F3 P11 F14 173.9(4) yes
F3 P11 F15 89.1(4) yes
F3 P11 F16 93.6(3) yes
F11 P11 F12 175.4(5) yes
F11 P11 F14 85.5(4) yes
F12 P11 F14 90.1(5) yes
F11 P11 F15 91.5(4) yes
F12 P11 F15 87.0(4) yes
F14 P11 F15 89.1(4) yes
F11 P11 F16 91.7(5) yes
F12 P11 F16 89.6(4) yes
F14 P11 F16 88.5(4) yes
F15 P11 F16 175.8(5) yes

loop_
_geom_bond_atom_site_label_1
_geom_bond_atom_site_label_2
_geom_bond_distance
_geom_bond_publ_flag
Fe1 N1 1.979(2) yes
Fe1 N2 1.881(2) yes
Fe1 N3 1.971(2) yes
Fe1 N4 1.980(2) yes
Fe1 N5 1.898(2) yes
Fe1 N6 1.968(2) yes
N1 C1 1.349(3) yes
N1 C5 1.364(3) yes
N2 C6 1.352(3) yes
N2 C10 1.358(3) yes
N3 C11 1.366(3) yes
N3 C15 1.346(3) yes
N4 C16 1.349(4) yes
N4 C20 1.358(4) yes
N5 C21 1.346(4) yes
N5 C25 1.343(4) yes
N6 C26 1.377(4) yes
N6 C30 1.337(4) yes
N7 C53 1.156(6) yes
C1 C2 1.378(4) yes
C1 H11 1.000 no
C2 C3 1.378(4) yes
C2 H21 1.000 no
C3 C4 1.385(4) yes
C3 H31 1.000 no
C4 C5 1.393(4) yes
C4 H41 1.000 no
C5 C6 1.472(4) yes
C6 C7 1.388(4) yes
C7 C8 1.396(4) yes
C7 H71 1.000 no
C8 C9 1.400(4) yes
C8 O1 1.343(3) yes
C9 C10 1.374(4) yes
C9 H91 1.000 no
C10 C11 1.466(4) yes
C11 C12 1.385(4) yes
C12 C13 1.376(4) yes
C12 H121 1.000 no
C13 C14 1.384(4) yes
C13 H131 1.000 no
C14 C15 1.383(4) yes
C14 H141 1.000 no
C15 H151 1.000 no
C16 C17 1.382(4) yes
C16 H161 1.000 no
C17 C18 1.382(5) yes
C17 H171 1.000 no
C18 C19 1.380(5) yes
C18 H181 1.000 no
C19 C20 1.380(4) yes
C19 H191 1.000 no
C20 C21 1.466(4) yes
C21 C22 1.382(4) yes
C22 C23 1.400(4) yes
C22 H221 1.000 no
C23 C24 1.385(5) yes
C23 O8 1.352(4) yes
C24 C25 1.397(4) yes
C24 H241 1.000 no
C25 C26 1.461(4) yes
C26 C27 1.391(4) yes
C27 C28 1.378(5) yes
C27 H271 1.000 no
C28 C29 1.370(5) yes
C28 H281 1.000 no
C29 C30 1.400(5) yes
C29 H291 1.000 no
C30 H301 1.000 no
C31 C32 1.494(4) yes
C31 O1 1.447(3) yes
C31 H311 1.000 no
C31 H312 1.000 no
C32 O2 1.441(5) yes
C32 H321 1.000 no
C32 H322 1.000 no
C33 C34 1.488(6) yes
C33 O2 1.417(5) yes
C33 H331 1.000 no
C33 H332 1.000 no
C34 O3 1.431(4) yes
C34 H341 1.000 no
C34 H342 1.000 no
C35 C36 1.498(5) yes
C35 O3 1.410(4) yes
C35 H351 1.000 no
C35 H352 1.000 no
C36 O4 1.429(4) yes
C36 H361 1.000 no
C36 H362 1.000 no
C37 C38 1.417(5) yes
C37 C46 1.372(5) yes
C37 O4 1.368(4) yes
C38 C39 1.349(5) yes
C38 H381 1.000 no
C39 C40 1.410(5) yes
C39 H391 1.000 no
C40 C41 1.411(5) yes
C40 C45 1.434(4) yes
C41 C42 1.355(5) yes
C41 H411 1.000 no
C42 C43 1.410(4) yes
C42 H421 1.000 no
C43 C44 1.381(4) yes
C43 O5 1.367(4) yes
C44 C45 1.411(4) yes
C44 H441 1.000 no
C45 C46 1.415(4) yes
C46 H461 1.000 no
C47 C48 1.489(5) yes
C47 O5 1.430(4) yes
C47 H471 1.000 no
C47 H472 1.000 no
C48 O6 1.412(4) yes
C48 H481 1.000 no
C48 H482 1.000 no
C49 C50 1.498(5) yes
C49 O6 1.418(4) yes
C49 H491 1.000 no
C49 H492 1.000 no
C50 O7 1.418(4) yes
C50 H501 1.000 no
C50 H502 1.000 no
C51 C52 1.508(4) yes
C51 O7 1.419(4) yes
C51 H511 1.000 no
C51 H512 1.000 no
C52 O8 1.437(4) yes
C52 H521 1.000 no
C52 H522 1.000 no
C53 C54 1.447(8) yes
C54 H541 1.000 no
C54 H542 1.000 no
C54 H543 1.000 no
P21 F21 1.596(2) yes
P21 F22 1.579(2) yes
P21 F23 1.594(2) yes
P21 F24 1.587(2) yes
P21 F25 1.588(2) yes
P21 F26 1.596(2) yes
P1 F1 1.544(7) yes
P1 F2 1.578(7) yes
P1 F3 1.522(6) yes
P1 F4 1.533(6) yes
P1 F5 1.566(6) yes
P1 F6 1.565(6) yes
P11 F3 1.593(5) yes
P11 F11 1.537(6) yes
P11 F12 1.514(6) yes
P11 F14 1.611(6) yes
P11 F15 1.600(6) yes
P11 F16 1.555(6) yes
